data_7719470
loop_
_publ_author_name
'Price, Jeffrey S.'
'Emslie, David J. H.'

_publ_section_title
;
 Manganese germylene hydride complexes: reactivity with carbon dioxide,
 benzophenone, and diisopropylcarbodiimide.
;
_journal_issue 39
_journal_name_full 'Dalton transactions (Cambridge, England : 2003)'
_journal_page_first 14821
_journal_page_last 14837
_journal_paper_doi 10.1039/d5dt01701g
_journal_volume 54
_journal_year 2025
_chemical_formula_moiety 'C26 H53 Mn N2 O2 P4 Si'
_chemical_formula_sum 'C26 H53 Mn N2 O2 P4 Si'
_chemical_formula_weight 632.61
_space_group_crystal_system monoclinic
_space_group_IT_number 14
_space_group_name_Hall '-P 2yn'
_space_group_name_H-M_alt 'P 1 21/n 1'
_atom_sites_solution_hydrogens geom
_atom_sites_solution_primary dual
_audit_creation_date 2024-10-09
_audit_creation_method
;
Olex2 1.5
(compiled 2024.02.16 svn.r378c4104 for OlexSys, GUI svn.r6928)
;
_audit_update_record
;
2025-07-16 deposited with the CCDC.	2025-09-02 downloaded from the CCDC.
;
_cell_angle_alpha 90
_cell_angle_beta 100.705(13)
_cell_angle_gamma 90
_cell_formula_units_Z 4
_cell_length_a 9.701(2)
_cell_length_b 21.913(7)
_cell_length_c 15.6050(18)
_cell_measurement_reflns_used 6069
_cell_measurement_temperature 100
_cell_measurement_theta_max 29.29
_cell_measurement_theta_min 2.33
_cell_volume 3259.5(13)
_computing_cell_refinement 'SAINT V8.40B (?, 2016)'
_computing_data_reduction 'SAINT V8.40B (?, 2016)'
_computing_molecular_graphics 'Olex2 1.5 (Dolomanov et al., 2009)'
_computing_publication_material 'Olex2 1.5 (Dolomanov et al., 2009)'
_computing_structure_refinement 'SHELXL 2018/3 (Sheldrick, 2015)'
_computing_structure_solution 'SHELXT 2018/2 (Sheldrick, 2018)'
_diffrn_ambient_temperature 100.00
_diffrn_measured_fraction_theta_full 0.999
_diffrn_measured_fraction_theta_max 0.996
_diffrn_measurement_details
;
448 frames, detector distance = 100.0 mm
;
_diffrn_measurement_device '2-circle goniometer'
_diffrn_measurement_device_type 'STOE IPDS II'
_diffrn_measurement_method 'rotation method'
_diffrn_radiation_collimation '0.8 mm diameter, monocapillary'
_diffrn_radiation_monochromator 'plane graphite'
_diffrn_radiation_type MoK\a
_diffrn_radiation_wavelength 0.71073
_diffrn_reflns_av_R_equivalents 0.0247
_diffrn_reflns_av_unetI/netI 0.0332
_diffrn_reflns_Laue_measured_fraction_full 0.999
_diffrn_reflns_Laue_measured_fraction_max 0.996
_diffrn_reflns_limit_h_max 13
_diffrn_reflns_limit_h_min -13
_diffrn_reflns_limit_k_max 30
_diffrn_reflns_limit_k_min -29
_diffrn_reflns_limit_l_max 21
_diffrn_reflns_limit_l_min -21
_diffrn_reflns_number 39397
_diffrn_reflns_point_group_measured_fraction_full 0.999
_diffrn_reflns_point_group_measured_fraction_max 0.996
_diffrn_reflns_theta_full 25.242
_diffrn_reflns_theta_max 29.612
_diffrn_reflns_theta_min 1.621
_diffrn_source_current 40.0
_diffrn_source_power 2.0
_diffrn_source_voltage 50.0
_diffrn_standards_number 0
_exptl_absorpt_coefficient_mu 0.663
_exptl_absorpt_correction_T_max 0.7459
_exptl_absorpt_correction_T_min 0.6854
_exptl_absorpt_correction_type multi-scan
_exptl_absorpt_process_details
;
SADABS-2016/2 (Bruker,2016/2) was used for absorption correction.
wR2(int) was 0.0300 before and 0.0241 after correction.
The Ratio of minimum to maximum transmission is 0.9189.
The \l/2 correction factor is Not present.
;
_exptl_crystal_colour orange
_exptl_crystal_colour_primary orange
_exptl_crystal_density_diffrn 1.289
_exptl_crystal_description plate
_exptl_crystal_F_000 1352
_exptl_crystal_size_max 0.5
_exptl_crystal_size_mid 0.3
_exptl_crystal_size_min 0.15
_refine_diff_density_max 1.545
_refine_diff_density_min -0.624
_refine_diff_density_rms 0.063
_refine_ls_extinction_method none
_refine_ls_goodness_of_fit_ref 1.037
_refine_ls_hydrogen_treatment constr
_refine_ls_matrix_type full
_refine_ls_number_parameters 337
_refine_ls_number_reflns 9152
_refine_ls_number_restraints 0
_refine_ls_restrained_S_all 1.037
_refine_ls_R_factor_all 0.0390
_refine_ls_R_factor_gt 0.0316
_refine_ls_shift/su_max 0.001
_refine_ls_shift/su_mean 0.000
_refine_ls_structure_factor_coef Fsqd
_refine_ls_weighting_details 'w=1/[\s^2^(Fo^2^)+(0.0254P)^2^+2.7593P] where P=(Fo^2^+2Fc^2^)/3'
_refine_ls_weighting_scheme calc
_refine_ls_wR_factor_gt 0.0763
_refine_ls_wR_factor_ref 0.0796
_reflns_Friedel_coverage 0.000
_reflns_number_gt 7992
_reflns_number_total 9152
_reflns_threshold_expression 'I > 2\s(I)'
_cod_data_source_file d5dt01701g3.cif
_cod_data_source_block MnSiPh_CDI_CO2
_cod_depositor_comments 'Adding full bibliography for 7719468--7719476.cif.'
_cod_original_cell_volume 3259.4(14)
_cod_database_code 7719470
_shelx_shelxl_version_number 2018/3
_shelx_space_group_comment
;
The symmetry employed for this shelxl refinement is uniquely defined
by the following loop, which should always be used as a source of
symmetry information in preference to the above space-group names.
They are only intended as comments.
;
_shelx_estimated_absorpt_t_max 0.907
_shelx_estimated_absorpt_t_min 0.733
_olex2_refinement_description
;
1. Fixed Uiso
 At 1.2 times of:
  All C(H) groups, All C(H,H) groups
 At 1.5 times of:
  All C(H,H,H) groups
2.a Ternary CH refined with riding coordinates:
 C9(H9), C12(H12)
2.b Secondary CH2 refined with riding coordinates:
 C17(H17A,H17B), C18(H18A,H18B), C23(H23A,H23B), C24(H24A,H24B)
2.c Aromatic/amide H refined with riding coordinates:
 C2(H2), C3(H3), C4(H4), C5(H5), C6(H6), C7(H7), C8(H8)
2.d Idealised Me refined as rotating group:
 C10(H10A,H10B,H10C), C11(H11A,H11B,H11C), C13(H13A,H13B,H13C), C14(H14A,H14B,
 H14C), C15(H15A,H15B,H15C), C16(H16A,H16B,H16C), C19(H19A,H19B,H19C), C20(H20A,
 H20B,H20C), C21(H21A,H21B,H21C), C22(H22A,H22B,H22C), C25(H25A,H25B,H25C),
 C26(H26A,H26B,H26C)
;
_olex2_submission_special_instructions 'No special instructions were received'

loop_
_space_group_symop_operation_xyz
'x, y, z'
'-x+1/2, y+1/2, -z+1/2'
'-x, -y, -z'
'x-1/2, -y-1/2, z-1/2'

loop_
_atom_site_label
_atom_site_type_symbol
_atom_site_fract_x
_atom_site_fract_y
_atom_site_fract_z
_atom_site_U_iso_or_equiv
_atom_site_adp_type
_atom_site_occupancy
_atom_site_site_symmetry_order
_atom_site_calc_flag
_atom_site_refinement_flags_posn
_atom_site_refinement_flags_adp
_atom_site_refinement_flags_occupancy
_atom_site_disorder_assembly
_atom_site_disorder_group
Mn1 Mn 0.37490(2) 0.38357(2) 0.24806(2) 0.01061(5) Uani 1 1 d . . . . .
P1 P 0.56559(4) 0.38628(2) 0.35291(2) 0.01580(8) Uani 1 1 d . . . A 1
Si1 Si 0.33861(4) 0.28163(2) 0.27555(2) 0.01142(7) Uani 1 1 d . . . . .
O1 O 0.32664(11) 0.26027(5) 0.38359(6) 0.01521(19) Uani 1 1 d . . . . .
N1 N 0.16316(12) 0.26994(5) 0.21681(8) 0.0136(2) Uani 1 1 d . . . . .
C1 C 0.42882(15) 0.20791(6) 0.24596(9) 0.0153(3) Uani 1 1 d . . . . .
P2 P 0.26078(4) 0.41094(2) 0.35487(2) 0.01371(7) Uani 1 1 d . . . . .
O2 O 0.29828(15) 0.19541(6) 0.48878(8) 0.0290(3) Uani 1 1 d . . . . .
N2 N 0.17020(12) 0.37134(5) 0.17257(7) 0.0130(2) Uani 1 1 d . . . . .
C2 C 0.54136(16) 0.17973(7) 0.30174(11) 0.0201(3) Uani 1 1 d . . . . .
H2 H 0.570075 0.195178 0.359160 0.024 Uiso 1 1 calc R U . . .
P3 P 0.48264(4) 0.35465(2) 0.13925(2) 0.01471(7) Uani 1 1 d . . . . .
C3 C 0.61205(18) 0.12976(7) 0.27523(13) 0.0268(3) Uani 1 1 d . . . . .
H3 H 0.687300 0.111632 0.314675 0.032 Uiso 1 1 calc R U . . .
P4 P 0.42323(4) 0.48012(2) 0.20524(3) 0.01758(8) Uani 1 1 d . . . B 1
C4 C 0.5732(2) 0.10644(8) 0.19183(14) 0.0308(4) Uani 1 1 d . . . . .
H4 H 0.623228 0.073209 0.173201 0.037 Uiso 1 1 calc R U . . .
C5 C 0.46048(19) 0.13215(8) 0.13575(12) 0.0269(3) Uani 1 1 d . . . . .
H5 H 0.431945 0.116071 0.078670 0.032 Uiso 1 1 calc R U . . .
C6 C 0.38896(17) 0.18155(7) 0.16304(10) 0.0194(3) Uani 1 1 d . . . . .
H6 H 0.310609 0.197931 0.124216 0.023 Uiso 1 1 calc R U . . .
C7 C 0.30527(15) 0.20559(7) 0.41382(9) 0.0174(3) Uani 1 1 d . . . . .
H7 H 0.294780 0.172262 0.374203 0.021 Uiso 1 1 calc R U . . .
C8 C 0.10426(14) 0.31977(6) 0.17287(9) 0.0139(2) Uani 1 1 d . . . . .
H8 H 0.010997 0.316806 0.141040 0.017 Uiso 1 1 calc R U . . .
C9 C 0.07397(15) 0.21516(6) 0.21953(9) 0.0159(3) Uani 1 1 d . . . . .
H9 H 0.138469 0.180478 0.240490 0.019 Uiso 1 1 calc R U . . .
C10 C -0.02472(16) 0.22239(7) 0.28493(10) 0.0215(3) Uani 1 1 d . . . . .
H10A H 0.030610 0.229668 0.343256 0.032 Uiso 1 1 calc R U . . .
H10B H -0.080238 0.185085 0.285585 0.032 Uiso 1 1 calc R U . . .
H10C H -0.087680 0.257042 0.267799 0.032 Uiso 1 1 calc R U . . .
C11 C -0.00813(18) 0.19714(7) 0.12990(10) 0.0226(3) Uani 1 1 d . . . . .
H11A H -0.080587 0.227805 0.110072 0.034 Uiso 1 1 calc R U . . .
H11B H -0.052430 0.157301 0.133810 0.034 Uiso 1 1 calc R U . . .
H11C H 0.055954 0.194766 0.088303 0.034 Uiso 1 1 calc R U . . .
C12 C 0.08777(15) 0.42045(6) 0.12024(9) 0.0159(3) Uani 1 1 d . . . . .
H12 H 0.135381 0.459886 0.139681 0.019 Uiso 1 1 calc R U . . .
C13 C -0.06411(16) 0.42648(7) 0.13323(11) 0.0225(3) Uani 1 1 d . . . . .
H13A H -0.118942 0.391736 0.105880 0.034 Uiso 1 1 calc R U . . .
H13B H -0.104315 0.464486 0.106391 0.034 Uiso 1 1 calc R U . . .
H13C H -0.066376 0.427083 0.195751 0.034 Uiso 1 1 calc R U . . .
C14 C 0.09281(18) 0.41360(8) 0.02352(10) 0.0231(3) Uani 1 1 d . . . . .
H14A H 0.190753 0.413170 0.015741 0.035 Uiso 1 1 calc R U . . .
H14B H 0.043646 0.447943 -0.008919 0.035 Uiso 1 1 calc R U . . .
H14C H 0.047269 0.375287 0.001658 0.035 Uiso 1 1 calc R U . . .
C15 C 0.73229(17) 0.42813(8) 0.35344(11) 0.0244(3) Uani 1 1 d . . . A 1
H15A H 0.784649 0.408353 0.313120 0.037 Uiso 1 1 calc R U . A 1
H15B H 0.788725 0.427708 0.412445 0.037 Uiso 1 1 calc R U . A 1
H15C H 0.711435 0.470417 0.335027 0.037 Uiso 1 1 calc R U . A 1
C16 C 0.65179(16) 0.31599(7) 0.40191(10) 0.0197(3) Uani 1 1 d . . . . .
H16A H 0.584392 0.291753 0.427158 0.030 Uiso 1 1 calc R U . A 1
H16B H 0.731457 0.326893 0.447737 0.030 Uiso 1 1 calc R U . A 1
H16C H 0.685225 0.292054 0.356804 0.030 Uiso 1 1 calc R U . A 1
C17 C 0.52376(16) 0.42107(7) 0.45483(10) 0.0202(3) Uani 1 1 d . . . A 1
H17A H 0.590712 0.406037 0.506226 0.024 Uiso 1 1 calc R U . A 1
H17B H 0.532517 0.466022 0.452451 0.024 Uiso 1 1 calc R U . A 1
C18 C 0.37379(16) 0.40373(7) 0.46313(9) 0.0189(3) Uani 1 1 d . . . A 1
H18A H 0.339969 0.431134 0.505244 0.023 Uiso 1 1 calc R U . A 1
H18B H 0.371482 0.361271 0.484497 0.023 Uiso 1 1 calc R U . A 1
C19 C 0.19367(19) 0.48948(7) 0.35976(11) 0.0253(3) Uani 1 1 d . . . C 1
H19A H 0.272365 0.518252 0.368196 0.038 Uiso 1 1 calc R U . C 1
H19B H 0.143491 0.492903 0.408573 0.038 Uiso 1 1 calc R U . C 1
H19C H 0.129522 0.498957 0.305117 0.038 Uiso 1 1 calc R U . C 1
C20 C 0.10392(16) 0.37081(7) 0.37620(10) 0.0200(3) Uani 1 1 d . . . D 1
H20A H 0.029687 0.372896 0.324278 0.030 Uiso 1 1 calc R U . D 1
H20B H 0.071292 0.390152 0.425436 0.030 Uiso 1 1 calc R U . D 1
H20C H 0.127248 0.328010 0.390251 0.030 Uiso 1 1 calc R U . D 1
C21 C 0.39414(18) 0.30992(7) 0.04398(10) 0.0226(3) Uani 1 1 d . . . E 1
H21A H 0.421389 0.266930 0.051899 0.034 Uiso 1 1 calc R U . E 1
H21B H 0.422003 0.325597 -0.009107 0.034 Uiso 1 1 calc R U . E 1
H21C H 0.292234 0.313576 0.038751 0.034 Uiso 1 1 calc R U . E 1
C22 C 0.64891(16) 0.31214(8) 0.16364(10) 0.0216(3) Uani 1 1 d . . . F 1
H22A H 0.718244 0.335997 0.203715 0.032 Uiso 1 1 calc R U . F 1
H22B H 0.683621 0.304778 0.109451 0.032 Uiso 1 1 calc R U . F 1
H22C H 0.633408 0.273014 0.190755 0.032 Uiso 1 1 calc R U . F 1
C23 C 0.53807(17) 0.42136(7) 0.07955(10) 0.0207(3) Uani 1 1 d . . . B 1
H23A H 0.622280 0.410793 0.055233 0.025 Uiso 1 1 calc R U . B 1
H23B H 0.462011 0.432996 0.030770 0.025 Uiso 1 1 calc R U . B 1
C24 C 0.57090(17) 0.47444(7) 0.14385(11) 0.0222(3) Uani 1 1 d . . . B 1
H24A H 0.579680 0.512923 0.112056 0.027 Uiso 1 1 calc R U . B 1
H24B H 0.660370 0.466913 0.184620 0.027 Uiso 1 1 calc R U . B 1
C25 C 0.31185(18) 0.53300(7) 0.12730(11) 0.0249(3) Uani 1 1 d . . . B 1
H25A H 0.277316 0.511547 0.072411 0.037 Uiso 1 1 calc R U . B 1
H25B H 0.367827 0.568333 0.116060 0.037 Uiso 1 1 calc R U . B 1
H25C H 0.232064 0.546828 0.152618 0.037 Uiso 1 1 calc R U . B 1
C26 C 0.48919(19) 0.54250(7) 0.28223(11) 0.0261(3) Uani 1 1 d . . . B 1
H26A H 0.410157 0.567461 0.292722 0.039 Uiso 1 1 calc R U . B 1
H26B H 0.554661 0.567997 0.257199 0.039 Uiso 1 1 calc R U . B 1
H26C H 0.537617 0.525012 0.337482 0.039 Uiso 1 1 calc R U . B 1

loop_
_atom_site_aniso_label
_atom_site_aniso_U_11
_atom_site_aniso_U_22
_atom_site_aniso_U_33
_atom_site_aniso_U_23
_atom_site_aniso_U_13
_atom_site_aniso_U_12
Mn1 0.01124(9) 0.01126(9) 0.00931(9) 0.00015(7) 0.00186(7) 0.00001(7)
P1 0.01378(16) 0.01653(16) 0.01592(17) 0.00100(13) -0.00029(13) -0.00058(13)
Si1 0.01271(16) 0.01192(16) 0.00952(16) 0.00056(12) 0.00181(13) 0.00080(13)
O1 0.0179(5) 0.0161(5) 0.0118(4) 0.0023(4) 0.0032(4) 0.0003(4)
N1 0.0145(5) 0.0125(5) 0.0132(5) 0.0010(4) 0.0007(4) -0.0011(4)
C1 0.0165(6) 0.0135(6) 0.0169(6) 0.0008(5) 0.0057(5) 0.0001(5)
P2 0.01402(16) 0.01505(16) 0.01219(16) -0.00146(12) 0.00274(12) 0.00192(12)
O2 0.0428(7) 0.0294(6) 0.0168(5) 0.0066(5) 0.0110(5) -0.0025(5)
N2 0.0140(5) 0.0137(5) 0.0109(5) 0.0015(4) 0.0011(4) 0.0005(4)
C2 0.0199(7) 0.0164(6) 0.0237(7) 0.0007(5) 0.0034(6) 0.0019(5)
P3 0.01608(16) 0.01719(17) 0.01178(16) 0.00077(12) 0.00496(13) 0.00059(13)
C3 0.0205(7) 0.0183(7) 0.0415(10) 0.0014(7) 0.0053(7) 0.0049(6)
P4 0.01869(17) 0.01433(16) 0.01849(17) 0.00290(13) 0.00023(14) -0.00243(13)
C4 0.0285(9) 0.0189(7) 0.0478(11) -0.0078(7) 0.0142(8) 0.0042(6)
C5 0.0317(9) 0.0214(7) 0.0297(8) -0.0095(6) 0.0111(7) -0.0006(6)
C6 0.0234(7) 0.0171(6) 0.0187(7) -0.0014(5) 0.0064(6) -0.0004(6)
C7 0.0176(6) 0.0187(6) 0.0156(6) 0.0036(5) 0.0028(5) -0.0002(5)
C8 0.0133(6) 0.0157(6) 0.0125(6) 0.0004(5) 0.0013(5) 0.0006(5)
C9 0.0172(6) 0.0129(6) 0.0161(6) 0.0018(5) -0.0007(5) -0.0028(5)
C10 0.0190(7) 0.0225(7) 0.0236(7) 0.0018(6) 0.0055(6) -0.0049(6)
C11 0.0264(8) 0.0191(7) 0.0191(7) 0.0001(5) -0.0039(6) -0.0063(6)
C12 0.0154(6) 0.0144(6) 0.0166(6) 0.0030(5) 0.0001(5) 0.0001(5)
C13 0.0177(7) 0.0220(7) 0.0276(8) 0.0071(6) 0.0041(6) 0.0052(6)
C14 0.0267(8) 0.0251(8) 0.0165(7) 0.0064(6) 0.0013(6) 0.0037(6)
C15 0.0178(7) 0.0296(8) 0.0241(8) 0.0021(6) -0.0010(6) -0.0042(6)
C16 0.0185(7) 0.0207(7) 0.0182(7) 0.0019(5) -0.0013(5) 0.0032(5)
C17 0.0212(7) 0.0236(7) 0.0148(6) -0.0049(5) 0.0011(5) -0.0003(6)
C18 0.0212(7) 0.0229(7) 0.0118(6) -0.0024(5) 0.0014(5) 0.0022(6)
C19 0.0328(9) 0.0192(7) 0.0246(8) -0.0020(6) 0.0077(7) 0.0080(6)
C20 0.0168(7) 0.0267(7) 0.0183(7) -0.0023(6) 0.0074(5) 0.0001(6)
C21 0.0310(8) 0.0235(7) 0.0138(6) -0.0022(5) 0.0055(6) 0.0005(6)
C22 0.0193(7) 0.0257(7) 0.0215(7) 0.0050(6) 0.0082(6) 0.0039(6)
C23 0.0208(7) 0.0228(7) 0.0196(7) 0.0058(6) 0.0067(6) 0.0003(6)
C24 0.0201(7) 0.0234(7) 0.0237(7) 0.0058(6) 0.0059(6) -0.0029(6)
C25 0.0244(8) 0.0184(7) 0.0297(8) 0.0089(6) -0.0008(6) -0.0016(6)
C26 0.0311(9) 0.0183(7) 0.0277(8) -0.0013(6) 0.0026(7) -0.0052(6)

loop_
_atom_type_symbol
_atom_type_description
_atom_type_scat_dispersion_real
_atom_type_scat_dispersion_imag
_atom_type_scat_source
C C 0.0033 0.0016 'International Tables Vol C Tables 4.2.6.8 and 6.1.1.4'
H H 0.0000 0.0000 'International Tables Vol C Tables 4.2.6.8 and 6.1.1.4'
Mn Mn 0.3368 0.7283 'International Tables Vol C Tables 4.2.6.8 and 6.1.1.4'
N N 0.0061 0.0033 'International Tables Vol C Tables 4.2.6.8 and 6.1.1.4'
O O 0.0106 0.0060 'International Tables Vol C Tables 4.2.6.8 and 6.1.1.4'
P P 0.1023 0.0942 'International Tables Vol C Tables 4.2.6.8 and 6.1.1.4'
Si Si 0.0817 0.0704 'International Tables Vol C Tables 4.2.6.8 and 6.1.1.4'

loop_
_geom_angle_atom_site_label_1
_geom_angle_atom_site_label_2
_geom_angle_atom_site_label_3
_geom_angle
_geom_angle_site_symmetry_1
_geom_angle_site_symmetry_3
_geom_angle_publ_flag
P1 Mn1 Si1 91.358(15) . . ?
P1 Mn1 P2 84.52(2) . . ?
P1 Mn1 P3 97.08(2) . . ?
P1 Mn1 P4 90.149(17) . . ?
P2 Mn1 Si1 90.417(18) . . ?
P2 Mn1 P4 97.20(2) . . ?
N2 Mn1 P1 165.94(3) . . ?
N2 Mn1 Si1 79.79(3) . . ?
N2 Mn1 P2 84.64(4) . . ?
N2 Mn1 P3 93.64(4) . . ?
N2 Mn1 P4 100.08(3) . . ?
P3 Mn1 Si1 88.626(19) . . ?
P3 Mn1 P2 178.159(17) . . ?
P3 Mn1 P4 83.74(2) . . ?
P4 Mn1 Si1 172.341(17) . . ?
C15 P1 Mn1 128.23(6) . . ?
C15 P1 C17 96.94(8) . . ?
C16 P1 Mn1 122.05(5) . . ?
C16 P1 C15 94.76(8) . . ?
C16 P1 C17 98.07(7) . . ?
C17 P1 Mn1 110.63(5) . . ?
O1 Si1 Mn1 118.03(4) . . ?
O1 Si1 N1 102.96(5) . . ?
O1 Si1 C1 96.83(6) . . ?
N1 Si1 Mn1 101.86(4) . . ?
N1 Si1 C1 100.78(6) . . ?
C1 Si1 Mn1 132.15(5) . . ?
C7 O1 Si1 128.48(10) . . ?
C8 N1 Si1 114.40(9) . . ?
C8 N1 C9 118.16(12) . . ?
C9 N1 Si1 127.08(9) . . ?
C2 C1 Si1 123.56(11) . . ?
C6 C1 Si1 120.29(11) . . ?
C6 C1 C2 116.04(14) . . ?
C18 P2 Mn1 111.48(5) . . ?
C18 P2 C19 101.32(7) . . ?
C19 P2 Mn1 120.37(6) . . ?
C20 P2 Mn1 122.98(5) . . ?
C20 P2 C18 99.46(7) . . ?
C20 P2 C19 97.36(8) . . ?
C8 N2 Mn1 121.12(9) . . ?
C8 N2 C12 114.56(12) . . ?
C12 N2 Mn1 124.23(9) . . ?
C1 C2 H2 119.0 . . ?
C3 C2 C1 121.95(15) . . ?
C3 C2 H2 119.0 . . ?
C21 P3 Mn1 123.02(6) . . ?
C21 P3 C23 98.47(7) . . ?
C22 P3 Mn1 119.99(5) . . ?
C22 P3 C21 98.97(8) . . ?
C22 P3 C23 100.20(7) . . ?
C23 P3 Mn1 112.00(5) . . ?
C2 C3 H3 119.8 . . ?
C4 C3 C2 120.39(16) . . ?
C4 C3 H3 119.8 . . ?
C24 P4 Mn1 107.79(5) . . ?
C24 P4 C25 96.49(8) . . ?
C25 P4 Mn1 129.51(6) . . ?
C26 P4 Mn1 123.79(6) . . ?
C26 P4 C24 100.14(8) . . ?
C26 P4 C25 93.02(8) . . ?
C3 C4 H4 120.4 . . ?
C3 C4 C5 119.24(16) . . ?
C5 C4 H4 120.4 . . ?
C4 C5 H5 120.0 . . ?
C4 C5 C6 120.09(16) . . ?
C6 C5 H5 120.0 . . ?
C1 C6 H6 118.9 . . ?
C5 C6 C1 122.23(15) . . ?
C5 C6 H6 118.9 . . ?
O1 C7 H7 118.1 . . ?
O2 C7 O1 123.81(14) . . ?
O2 C7 H7 118.1 . . ?
N1 C8 H8 118.7 . . ?
N2 C8 N1 122.69(13) . . ?
N2 C8 H8 118.7 . . ?
N1 C9 H9 106.9 . . ?
N1 C9 C10 112.03(12) . . ?
N1 C9 C11 112.97(12) . . ?
C10 C9 H9 106.9 . . ?
C11 C9 H9 106.9 . . ?
C11 C9 C10 110.66(13) . . ?
C9 C10 H10A 109.5 . . ?
C9 C10 H10B 109.5 . . ?
C9 C10 H10C 109.5 . . ?
H10A C10 H10B 109.5 . . ?
H10A C10 H10C 109.5 . . ?
H10B C10 H10C 109.5 . . ?
C9 C11 H11A 109.5 . . ?
C9 C11 H11B 109.5 . . ?
C9 C11 H11C 109.5 . . ?
H11A C11 H11B 109.5 . . ?
H11A C11 H11C 109.5 . . ?
H11B C11 H11C 109.5 . . ?
N2 C12 H12 106.7 . . ?
N2 C12 C13 114.93(12) . . ?
N2 C12 C14 110.99(12) . . ?
C13 C12 H12 106.7 . . ?
C14 C12 H12 106.7 . . ?
C14 C12 C13 110.37(13) . . ?
C12 C13 H13A 109.5 . . ?
C12 C13 H13B 109.5 . . ?
C12 C13 H13C 109.5 . . ?
H13A C13 H13B 109.5 . . ?
H13A C13 H13C 109.5 . . ?
H13B C13 H13C 109.5 . . ?
C12 C14 H14A 109.5 . . ?
C12 C14 H14B 109.5 . . ?
C12 C14 H14C 109.5 . . ?
H14A C14 H14B 109.5 . . ?
H14A C14 H14C 109.5 . . ?
H14B C14 H14C 109.5 . . ?
P1 C15 H15A 109.5 . . ?
P1 C15 H15B 109.5 . . ?
P1 C15 H15C 109.5 . . ?
H15A C15 H15B 109.5 . . ?
H15A C15 H15C 109.5 . . ?
H15B C15 H15C 109.5 . . ?
P1 C16 H16A 109.5 . . ?
P1 C16 H16B 109.5 . . ?
P1 C16 H16C 109.5 . . ?
H16A C16 H16B 109.5 . . ?
H16A C16 H16C 109.5 . . ?
H16B C16 H16C 109.5 . . ?
P1 C17 H17A 109.8 . . ?
P1 C17 H17B 109.8 . . ?
H17A C17 H17B 108.3 . . ?
C18 C17 P1 109.24(10) . . ?
C18 C17 H17A 109.8 . . ?
C18 C17 H17B 109.8 . . ?
P2 C18 H18A 110.0 . . ?
P2 C18 H18B 110.0 . . ?
C17 C18 P2 108.29(10) . . ?
C17 C18 H18A 110.0 . . ?
C17 C18 H18B 110.0 . . ?
H18A C18 H18B 108.4 . . ?
P2 C19 H19A 109.5 . . ?
P2 C19 H19B 109.5 . . ?
P2 C19 H19C 109.5 . . ?
H19A C19 H19B 109.5 . . ?
H19A C19 H19C 109.5 . . ?
H19B C19 H19C 109.5 . . ?
P2 C20 H20A 109.5 . . ?
P2 C20 H20B 109.5 . . ?
P2 C20 H20C 109.5 . . ?
H20A C20 H20B 109.5 . . ?
H20A C20 H20C 109.5 . . ?
H20B C20 H20C 109.5 . . ?
P3 C21 H21A 109.5 . . ?
P3 C21 H21B 109.5 . . ?
P3 C21 H21C 109.5 . . ?
H21A C21 H21B 109.5 . . ?
H21A C21 H21C 109.5 . . ?
H21B C21 H21C 109.5 . . ?
P3 C22 H22A 109.5 . . ?
P3 C22 H22B 109.5 . . ?
P3 C22 H22C 109.5 . . ?
H22A C22 H22B 109.5 . . ?
H22A C22 H22C 109.5 . . ?
H22B C22 H22C 109.5 . . ?
P3 C23 H23A 110.1 . . ?
P3 C23 H23B 110.1 . . ?
H23A C23 H23B 108.4 . . ?
C24 C23 P3 108.20(10) . . ?
C24 C23 H23A 110.1 . . ?
C24 C23 H23B 110.1 . . ?
P4 C24 H24A 110.2 . . ?
P4 C24 H24B 110.2 . . ?
C23 C24 P4 107.49(10) . . ?
C23 C24 H24A 110.2 . . ?
C23 C24 H24B 110.2 . . ?
H24A C24 H24B 108.5 . . ?
P4 C25 H25A 109.5 . . ?
P4 C25 H25B 109.5 . . ?
P4 C25 H25C 109.5 . . ?
H25A C25 H25B 109.5 . . ?
H25A C25 H25C 109.5 . . ?
H25B C25 H25C 109.5 . . ?
P4 C26 H26A 109.5 . . ?
P4 C26 H26B 109.5 . . ?
P4 C26 H26C 109.5 . . ?
H26A C26 H26B 109.5 . . ?
H26A C26 H26C 109.5 . . ?
H26B C26 H26C 109.5 . . ?

loop_
_geom_bond_atom_site_label_1
_geom_bond_atom_site_label_2
_geom_bond_distance
_geom_bond_site_symmetry_2
_geom_bond_publ_flag
Mn1 P1 2.2312(6) . ?
Mn1 Si1 2.3137(8) . ?
Mn1 P2 2.2471(5) . ?
Mn1 N2 2.1292(13) . ?
Mn1 P3 2.2441(5) . ?
Mn1 P4 2.2933(8) . ?
P1 C15 1.8578(17) . ?
P1 C16 1.8491(16) . ?
P1 C17 1.8748(15) . ?
Si1 O1 1.7742(11) . ?
Si1 N1 1.7953(13) . ?
Si1 C1 1.9336(15) . ?
O1 C7 1.3182(18) . ?
N1 C8 1.3577(17) . ?
N1 C9 1.4849(18) . ?
C1 C2 1.406(2) . ?
C1 C6 1.404(2) . ?
P2 C18 1.8419(15) . ?
P2 C19 1.8466(17) . ?
P2 C20 1.8406(16) . ?
O2 C7 1.2051(18) . ?
N2 C8 1.2988(18) . ?
N2 C12 1.4907(18) . ?
C2 H2 0.9500 . ?
C2 C3 1.395(2) . ?
P3 C21 1.8531(16) . ?
P3 C22 1.8401(16) . ?
P3 C23 1.8655(16) . ?
C3 H3 0.9500 . ?
C3 C4 1.384(3) . ?
P4 C24 1.8695(17) . ?
P4 C25 1.8711(16) . ?
P4 C26 1.8536(17) . ?
C4 H4 0.9500 . ?
C4 C5 1.387(3) . ?
C5 H5 0.9500 . ?
C5 C6 1.394(2) . ?
C6 H6 0.9500 . ?
C7 H7 0.9500 . ?
C8 H8 0.9500 . ?
C9 H9 1.0000 . ?
C9 C10 1.532(2) . ?
C9 C11 1.527(2) . ?
C10 H10A 0.9800 . ?
C10 H10B 0.9800 . ?
C10 H10C 0.9800 . ?
C11 H11A 0.9800 . ?
C11 H11B 0.9800 . ?
C11 H11C 0.9800 . ?
C12 H12 1.0000 . ?
C12 C13 1.530(2) . ?
C12 C14 1.527(2) . ?
C13 H13A 0.9800 . ?
C13 H13B 0.9800 . ?
C13 H13C 0.9800 . ?
C14 H14A 0.9800 . ?
C14 H14B 0.9800 . ?
C14 H14C 0.9800 . ?
C15 H15A 0.9800 . ?
C15 H15B 0.9800 . ?
C15 H15C 0.9800 . ?
C16 H16A 0.9800 . ?
C16 H16B 0.9800 . ?
C16 H16C 0.9800 . ?
C17 H17A 0.9900 . ?
C17 H17B 0.9900 . ?
C17 C18 1.532(2) . ?
C18 H18A 0.9900 . ?
C18 H18B 0.9900 . ?
C19 H19A 0.9800 . ?
C19 H19B 0.9800 . ?
C19 H19C 0.9800 . ?
C20 H20A 0.9800 . ?
C20 H20B 0.9800 . ?
C20 H20C 0.9800 . ?
C21 H21A 0.9800 . ?
C21 H21B 0.9800 . ?
C21 H21C 0.9800 . ?
C22 H22A 0.9800 . ?
C22 H22B 0.9800 . ?
C22 H22C 0.9800 . ?
C23 H23A 0.9900 . ?
C23 H23B 0.9900 . ?
C23 C24 1.531(2) . ?
C24 H24A 0.9900 . ?
C24 H24B 0.9900 . ?
C25 H25A 0.9800 . ?
C25 H25B 0.9800 . ?
C25 H25C 0.9800 . ?
C26 H26A 0.9800 . ?
C26 H26B 0.9800 . ?
C26 H26C 0.9800 . ?

loop_
_geom_torsion_atom_site_label_1
_geom_torsion_atom_site_label_2
_geom_torsion_atom_site_label_3
_geom_torsion_atom_site_label_4
_geom_torsion
_geom_torsion_site_symmetry_1
_geom_torsion_site_symmetry_2
_geom_torsion_site_symmetry_3
_geom_torsion_site_symmetry_4
_geom_torsion_publ_flag
Mn1 P1 C17 C18 34.12(12) . . . . ?
Mn1 Si1 O1 C7 179.36(11) . . . . ?
Mn1 Si1 N1 C8 1.82(10) . . . . ?
Mn1 Si1 N1 C9 -171.08(11) . . . . ?
Mn1 P2 C18 C17 35.66(11) . . . . ?
Mn1 N2 C8 N1 -3.60(19) . . . . ?
Mn1 N2 C12 C13 -131.92(11) . . . . ?
Mn1 N2 C12 C14 101.96(13) . . . . ?
Mn1 P3 C23 C24 30.60(12) . . . . ?
Mn1 P4 C24 C23 46.00(11) . . . . ?
P1 C17 C18 P2 -42.51(13) . . . . ?
Si1 O1 C7 O2 -179.79(12) . . . . ?
Si1 N1 C8 N2 0.81(18) . . . . ?
Si1 N1 C9 C10 95.39(14) . . . . ?
Si1 N1 C9 C11 -138.81(12) . . . . ?
Si1 C1 C2 C3 -174.11(13) . . . . ?
Si1 C1 C6 C5 173.32(13) . . . . ?
O1 Si1 N1 C8 124.58(10) . . . . ?
O1 Si1 N1 C9 -48.32(12) . . . . ?
N1 Si1 O1 C7 68.17(13) . . . . ?
C1 Si1 O1 C7 -34.59(13) . . . . ?
C1 Si1 N1 C8 -135.74(10) . . . . ?
C1 Si1 N1 C9 51.36(13) . . . . ?
C1 C2 C3 C4 0.4(3) . . . . ?
C2 C1 C6 C5 -2.9(2) . . . . ?
C2 C3 C4 C5 -1.9(3) . . . . ?
P3 C23 C24 P4 -47.08(12) . . . . ?
C3 C4 C5 C6 1.0(3) . . . . ?
C4 C5 C6 C1 1.5(3) . . . . ?
C6 C1 C2 C3 2.0(2) . . . . ?
C8 N1 C9 C10 -77.27(16) . . . . ?
C8 N1 C9 C11 48.52(18) . . . . ?
C8 N2 C12 C13 44.56(17) . . . . ?
C8 N2 C12 C14 -81.56(15) . . . . ?
C9 N1 C8 N2 174.39(13) . . . . ?
C12 N2 C8 N1 179.80(12) . . . . ?
C15 P1 C17 C18 169.51(11) . . . . ?
C16 P1 C17 C18 -94.65(11) . . . . ?
C19 P2 C18 C17 -93.60(12) . . . . ?
C20 P2 C18 C17 166.86(11) . . . . ?
C21 P3 C23 C24 161.48(11) . . . . ?
C22 P3 C23 C24 -97.75(12) . . . . ?
C25 P4 C24 C23 -89.14(11) . . . . ?
C26 P4 C24 C23 176.60(11) . . . . ?
